data_1503325
loop_
_publ_author_name
'Zhang, Shu-Sheng'
'Wang, Zhi-Qian'
'Xu, Ming-Hua'
'Lin, Guo-Qiang'

_publ_section_title
;
 Chiral diene as the ligand for the synthesis of axially chiral compounds
 via palladium-catalyzed Suzuki-Miyaura coupling reaction.
;
_journal_issue 23
_journal_name_full 'Organic letters'
_journal_page_first 5546
_journal_page_last 5549
_journal_paper_doi 10.1021/ol102521q
_journal_volume 12
_journal_year 2010
_chemical_absolute_configuration ad
_chemical_formula_sum 'C20 H18 Cl2 Pd'
_chemical_formula_weight 435.64
_chemical_name_systematic
; 
 ? 
;
_space_group_IT_number 20
_symmetry_cell_setting orthorhombic
_symmetry_space_group_name_Hall 'C 2c 2'
_symmetry_space_group_name_H-M 'C 2 2 21'
_atom_sites_solution_hydrogens geom
_atom_sites_solution_primary direct
_atom_sites_solution_secondary difmap
_audit_creation_method SHELXL-97
_cell_angle_alpha 90.00
_cell_angle_beta 90.00
_cell_angle_gamma 90.00
_cell_formula_units_Z 4
_cell_length_a 7.6100(7)
_cell_length_b 16.8437(15)
_cell_length_c 13.2376(12)
_cell_measurement_reflns_used 3158
_cell_measurement_temperature 293(2)
_cell_measurement_theta_max 56.186
_cell_measurement_theta_min 4.837
_cell_volume 1696.8(3)
_computing_cell_refinement 'Bruker SMART'
_computing_data_collection 'Bruker SMART'
_computing_data_reduction 'Bruker SHELXTL'
_computing_molecular_graphics 'Bruker SHELXTL'
_computing_publication_material 'Bruker SHELXTL'
_computing_structure_refinement 'SHELXL-97 (Sheldrick, 1997)'
_computing_structure_solution 'SHELXS-97 (Sheldrick, 1990)'
_diffrn_ambient_temperature 293(2)
_diffrn_measured_fraction_theta_full 0.999
_diffrn_measured_fraction_theta_max 0.999
_diffrn_measurement_device_type 'CCD area detector'
_diffrn_measurement_method 'phi and omega scans'
_diffrn_radiation_monochromator graphite
_diffrn_radiation_source 'fine-focus sealed tube'
_diffrn_radiation_type MoK\a
_diffrn_radiation_wavelength 0.71073
_diffrn_reflns_av_R_equivalents 0.0358
_diffrn_reflns_av_sigmaI/netI 0.0370
_diffrn_reflns_limit_h_max 9
_diffrn_reflns_limit_h_min -8
_diffrn_reflns_limit_k_max 21
_diffrn_reflns_limit_k_min -19
_diffrn_reflns_limit_l_max 15
_diffrn_reflns_limit_l_min -16
_diffrn_reflns_number 5026
_diffrn_reflns_theta_full 27.00
_diffrn_reflns_theta_max 27.00
_diffrn_reflns_theta_min 2.42
_exptl_absorpt_coefficient_mu 1.404
_exptl_absorpt_correction_T_max 1.0000
_exptl_absorpt_correction_T_min 0.7991
_exptl_absorpt_correction_type empirical
_exptl_crystal_colour red
_exptl_crystal_density_diffrn 1.705
_exptl_crystal_density_method 'not measured'
_exptl_crystal_F_000 872
_exptl_crystal_size_max 0.279
_exptl_crystal_size_mid 0.251
_exptl_crystal_size_min 0.233
_refine_diff_density_max 0.361
_refine_diff_density_min -0.381
_refine_diff_density_rms 0.063
_refine_ls_abs_structure_details 'Flack H D (1983), Acta Cryst. A39, 876-881'
_refine_ls_abs_structure_Flack 0.01(4)
_refine_ls_extinction_coef 0.00140(18)
_refine_ls_extinction_expression Fc^*^=kFc[1+0.001xFc^2^\l^3^/sin(2\q)]^-1/4^
_refine_ls_extinction_method SHELXL
_refine_ls_goodness_of_fit_ref 0.996
_refine_ls_hydrogen_treatment mixed
_refine_ls_matrix_type full
_refine_ls_number_parameters 142
_refine_ls_number_reflns 1854
_refine_ls_number_restraints 0
_refine_ls_restrained_S_all 0.996
_refine_ls_R_factor_all 0.0244
_refine_ls_R_factor_gt 0.0229
_refine_ls_shift/su_max 0.001
_refine_ls_shift/su_mean 0.000
_refine_ls_structure_factor_coef Fsqd
_refine_ls_weighting_details 'calc w=1/[\s^2^(Fo^2^)+(0.0235P)^2^+0.0000P] where P=(Fo^2^+2Fc^2^)/3'
_refine_ls_weighting_scheme calc
_refine_ls_wR_factor_gt 0.0485
_refine_ls_wR_factor_ref 0.0490
_reflns_number_gt 1761
_reflns_number_total 1854
_reflns_threshold_expression >2sigma(I)
_cod_data_source_file ol102521q_si_002.cif
_cod_data_source_block cd25440
_cod_depositor_comments
;
The following automatic conversions were performed:

'_symmetry_cell_setting' value 'Orthorhombic' changed to
'orthorhombic' according to
/home/saulius/struct/CIF-dictionaries/cif_core.dic dictionary named
'cif_core.dic' version 2.4.2 from 2011-04-26.

Automatic conversion script
Id: cif_fix_values 1715 2011-07-08 13:25:40Z adriana 
;
_cod_original_sg_symbol_H-M C222(1)
_cod_database_code 1503325

loop_
_symmetry_equiv_pos_as_xyz
'x, y, z'
'-x, -y, z+1/2'
'-x, y, -z+1/2'
'x, -y, -z'
'x+1/2, y+1/2, z'
'-x+1/2, -y+1/2, z+1/2'
'-x+1/2, y+1/2, -z+1/2'
'x+1/2, -y+1/2, -z'

loop_
_atom_site_label
_atom_site_type_symbol
_atom_site_fract_x
_atom_site_fract_y
_atom_site_fract_z
_atom_site_U_iso_or_equiv
_atom_site_adp_type
_atom_site_occupancy
_atom_site_symmetry_multiplicity
_atom_site_calc_flag
_atom_site_refinement_flags
Pd Pd 0.85725(3) 0.0000 0.5000 0.02648(9) Uani 1 2 d S
Cl Cl 1.07280(10) -0.03239(5) 0.38503(6) 0.0458(2) Uani 1 1 d .
C1 C 0.6734(3) -0.0047(2) 0.37010(19) 0.0314(5) Uani 1 1 d .
C2 C 0.5527(5) 0.06421(19) 0.3894(2) 0.0366(7) Uani 1 1 d .
C3 C 0.4883(3) 0.04591(15) 0.4964(4) 0.0339(5) Uani 1 1 d .
C4 C 0.6238(4) 0.06942(16) 0.5737(2) 0.0308(6) Uani 1 1 d .
C5 C 0.6550(4) 0.15315(16) 0.6005(2) 0.0356(6) Uani 1 1 d .
C6 C 0.7555(5) 0.1737(2) 0.6839(3) 0.0493(9) Uani 1 1 d .
C7 C 0.7644(5) 0.2520(2) 0.7148(4) 0.0640(13) Uani 1 1 d .
C8 C 0.6768(5) 0.3103(2) 0.6641(4) 0.0620(12) Uani 1 1 d .
C9 C 0.5820(6) 0.2914(2) 0.5812(4) 0.0628(11) Uani 1 1 d .
C10 C 0.5690(5) 0.21321(19) 0.5484(3) 0.0492(8) Uani 1 1 d .
H1 H 0.741(3) -0.0113(16) 0.3098(19) 0.028(7) Uiso 1 1 d .
H2 H 0.462(4) 0.0589(14) 0.345(2) 0.020(6) Uiso 1 1 d .
H3 H 0.603(3) 0.1153(15) 0.3804(19) 0.028(7) Uiso 1 1 d .
H4 H 0.380(4) 0.0701(18) 0.514(3) 0.055(10) Uiso 1 1 d .
H6 H 0.801(5) 0.137(2) 0.722(3) 0.069(13) Uiso 1 1 d .
H7 H 0.820(6) 0.265(2) 0.771(3) 0.077(13) Uiso 1 1 d .
H8 H 0.683(5) 0.364(2) 0.677(3) 0.053(10) Uiso 1 1 d .
H9 H 0.522(5) 0.324(2) 0.538(2) 0.056(11) Uiso 1 1 d .
H10 H 0.499(4) 0.2034(17) 0.494(3) 0.039(8) Uiso 1 1 d .

loop_
_atom_site_aniso_label
_atom_site_aniso_U_11
_atom_site_aniso_U_22
_atom_site_aniso_U_33
_atom_site_aniso_U_23
_atom_site_aniso_U_13
_atom_site_aniso_U_12
Pd 0.02390(13) 0.03205(14) 0.02350(14) 0.00114(19) 0.000 0.000
Cl 0.0305(4) 0.0717(5) 0.0354(4) -0.0107(4) 0.0044(3) 0.0022(4)
C1 0.0293(13) 0.0413(14) 0.0237(12) -0.0014(16) -0.0022(9) 0.0032(19)
C2 0.0376(18) 0.0413(17) 0.0309(17) 0.0036(13) -0.0080(15) 0.0015(15)
C3 0.0264(12) 0.0406(13) 0.0348(14) 0.000(2) -0.0021(19) 0.0059(10)
C4 0.0238(14) 0.0405(15) 0.0281(15) 0.0027(12) 0.0053(12) 0.0013(12)
C5 0.0336(15) 0.0360(14) 0.0372(16) -0.0034(12) 0.0084(14) 0.0012(14)
C6 0.042(2) 0.0474(19) 0.058(2) -0.0102(18) -0.0106(17) 0.0040(16)
C7 0.052(2) 0.055(2) 0.085(4) -0.028(2) -0.008(2) -0.003(2)
C8 0.049(2) 0.0386(19) 0.099(4) -0.015(2) 0.018(2) -0.0067(17)
C9 0.070(3) 0.0373(19) 0.081(3) 0.007(2) 0.010(2) 0.0092(18)
C10 0.056(2) 0.0440(19) 0.047(2) 0.0008(16) -0.0041(19) 0.0053(17)

loop_
_atom_type_symbol
_atom_type_description
_atom_type_scat_dispersion_real
_atom_type_scat_dispersion_imag
_atom_type_scat_source
C C 0.0033 0.0016 'International Tables Vol C Tables 4.2.6.8 and 6.1.1.4'
H H 0.0000 0.0000 'International Tables Vol C Tables 4.2.6.8 and 6.1.1.4'
Cl Cl 0.1484 0.1585 'International Tables Vol C Tables 4.2.6.8 and 6.1.1.4'
Pd Pd -0.9988 1.0072 'International Tables Vol C Tables 4.2.6.8 and 6.1.1.4'

loop_
_geom_angle_atom_site_label_1
_geom_angle_atom_site_label_2
_geom_angle_atom_site_label_3
_geom_angle
_geom_angle_site_symmetry_1
_geom_angle_site_symmetry_3
C1 Pd C1 101.78(13) . 4_556
C1 Pd Cl 165.91(9) . 4_556
C1 Pd Cl 85.90(7) 4_556 4_556
C1 Pd Cl 85.90(7) . .
C1 Pd Cl 165.91(9) 4_556 .
Cl Pd Cl 89.17(4) 4_556 .
C1 Pd C4 34.91(11) . 4_556
C1 Pd C4 82.09(10) 4_556 4_556
Cl Pd C4 159.18(7) 4_556 4_556
Cl Pd C4 98.43(7) . 4_556
C1 Pd C4 82.09(10) . .
C1 Pd C4 34.91(11) 4_556 .
Cl Pd C4 98.43(7) 4_556 .
Cl Pd C4 159.18(7) . .
C4 Pd C4 81.23(14) 4_556 .
C4 C1 C2 110.7(2) 4_556 .
C4 C1 Pd 77.40(17) 4_556 .
C2 C1 Pd 103.1(2) . .
C4 C1 H1 120.6(18) 4_556 .
C2 C1 H1 124.1(18) . .
Pd C1 H1 108.2(15) . .
C1 C2 C3 101.4(2) . .
C1 C2 H2 106.1(16) . .
C3 C2 H2 109.5(17) . .
C1 C2 H3 115.6(15) . .
C3 C2 H3 115.3(16) . .
H2 C2 H3 108(2) . .
C4 C3 C2 110.9(2) . .
C4 C3 C3 102.8(3) . 4_556
C2 C3 C3 104.9(4) . 4_556
C4 C3 H4 108(2) . .
C2 C3 H4 115(2) . .
C3 C3 H4 114.3(19) 4_556 .
C1 C4 C5 125.9(3) 4_556 .
C1 C4 C3 110.3(2) 4_556 .
C5 C4 C3 121.7(2) . .
C1 C4 Pd 67.70(15) 4_556 .
C5 C4 Pd 117.1(2) . .
C3 C4 Pd 96.03(17) . .
C10 C5 C6 118.3(3) . .
C10 C5 C4 120.2(3) . .
C6 C5 C4 121.2(3) . .
C7 C6 C5 120.0(4) . .
C7 C6 H6 119(3) . .
C5 C6 H6 120(3) . .
C8 C7 C6 121.2(4) . .
C8 C7 H7 118(3) . .
C6 C7 H7 120(3) . .
C9 C8 C7 119.4(4) . .
C9 C8 H8 115(2) . .
C7 C8 H8 126(2) . .
C8 C9 C10 121.0(4) . .
C8 C9 H9 129(2) . .
C10 C9 H9 110(2) . .
C5 C10 C9 120.1(4) . .
C5 C10 H10 122.4(19) . .
C9 C10 H10 117.4(19) . .

loop_
_geom_bond_atom_site_label_1
_geom_bond_atom_site_label_2
_geom_bond_distance
_geom_bond_site_symmetry_2
Pd C1 2.218(2) .
Pd C1 2.218(2) 4_556
Pd Cl 2.3031(8) 4_556
Pd Cl 2.3031(8) .
Pd C4 2.340(3) 4_556
Pd C4 2.340(3) .
C1 C4 1.372(4) 4_556
C1 C2 1.502(5) .
C1 H1 0.96(3) .
C2 C3 1.531(6) .
C2 H2 0.91(3) .
C2 H3 0.95(3) .
C3 C4 1.506(5) .
C3 C3 1.550(5) 4_556
C3 H4 0.95(3) .
C4 C1 1.372(4) 4_556
C4 C5 1.473(4) .
C5 C10 1.388(5) .
C5 C6 1.388(5) .
C6 C7 1.383(5) .
C6 H6 0.87(3) .
C7 C8 1.364(6) .
C7 H7 0.88(4) .
C8 C9 1.351(6) .
C8 H8 0.92(3) .
C9 C10 1.390(5) .
C9 H9 0.92(3) .
C10 H10 0.91(4) .

loop_
_geom_torsion_atom_site_label_1
_geom_torsion_atom_site_label_2
_geom_torsion_atom_site_label_3
_geom_torsion_atom_site_label_4
_geom_torsion
_geom_torsion_site_symmetry_1
_geom_torsion_site_symmetry_4
C1 Pd C1 C4 -57.00(14) 4_556 4_556
Cl Pd C1 C4 -179.1(3) 4_556 4_556
Cl Pd C1 C4 111.07(17) . 4_556
C4 Pd C1 C4 -86.0(2) . 4_556
C1 Pd C1 C2 51.69(16) 4_556 .
Cl Pd C1 C2 -70.4(4) 4_556 .
Cl Pd C1 C2 -140.24(19) . .
C4 Pd C1 C2 108.7(2) 4_556 .
C4 Pd C1 C2 22.70(19) . .
C4 C1 C2 C3 26.7(4) 4_556 .
Pd C1 C2 C3 -54.6(3) . .
C1 C2 C3 C4 79.3(3) . .
C1 C2 C3 C3 -31.0(3) . 4_556
C2 C3 C4 C1 -120.9(3) . 4_556
C3 C3 C4 C1 -9.2(4) 4_556 4_556
C2 C3 C4 C5 74.7(3) . .
C3 C3 C4 C5 -173.6(3) 4_556 .
C2 C3 C4 Pd -52.4(2) . .
C3 C3 C4 Pd 59.2(3) 4_556 .
C1 Pd C4 C1 124.01(17) . 4_556
Cl Pd C4 C1 -70.21(18) 4_556 4_556
Cl Pd C4 C1 179.40(18) . 4_556
C4 Pd C4 C1 88.73(19) 4_556 4_556
C1 Pd C4 C5 -115.9(2) . .
C1 Pd C4 C5 120.1(3) 4_556 .
Cl Pd C4 C5 49.9(2) 4_556 .
Cl Pd C4 C5 -60.5(3) . .
C4 Pd C4 C5 -151.2(3) 4_556 .
C1 Pd C4 C3 14.48(18) . .
C1 Pd C4 C3 -109.5(3) 4_556 .
Cl Pd C4 C3 -179.74(16) 4_556 .
Cl Pd C4 C3 69.9(3) . .
C4 Pd C4 C3 -20.80(14) 4_556 .
C1 C4 C5 C10 -167.1(3) 4_556 .
C3 C4 C5 C10 -5.3(5) . .
Pd C4 C5 C10 111.8(3) . .
C1 C4 C5 C6 6.2(5) 4_556 .
C3 C4 C5 C6 168.0(3) . .
Pd C4 C5 C6 -74.9(3) . .
C10 C5 C6 C7 1.6(6) . .
C4 C5 C6 C7 -171.8(3) . .
C5 C6 C7 C8 -0.5(7) . .
C6 C7 C8 C9 -1.1(7) . .
C7 C8 C9 C10 1.6(7) . .
C6 C5 C10 C9 -1.2(6) . .
C4 C5 C10 C9 172.3(3) . .
C8 C9 C10 C5 -0.5(7) . .
